data_7016717
loop_
_publ_author_name
'Prokopchuk, Demyan E.'
'Lough, Alan J.'
'Morris, Robert H.'

_publ_section_title
;
 From amine to ruthenaziridine to azaallyl: unusual transformation of
 di-(2-pyridylmethyl)amine on ruthenium.
;
_journal_issue 40
_journal_name_full 'Dalton transactions (Cambridge, England : 2003)'
_journal_page_first 10603
_journal_page_last 10608
_journal_paper_doi 10.1039/c1dt10626k
_journal_volume 40
_journal_year 2011
_chemical_formula_moiety 'C48 H44 N3 P2 Ru, Cl'
_chemical_formula_sum 'C48 H44 Cl N3 P2 Ru'
_chemical_formula_weight 861.32
_chemical_name_systematic
;
?
;
_space_group_IT_number 14
_symmetry_cell_setting monoclinic
_symmetry_space_group_name_Hall '-P 2yn'
_symmetry_space_group_name_H-M 'P 1 21/n 1'
_atom_sites_solution_hydrogens geom
_atom_sites_solution_primary direct
_atom_sites_solution_secondary difmap
_audit_creation_method SHELXL-97
_cell_angle_alpha 90.00
_cell_angle_beta 91.6730(16)
_cell_angle_gamma 90.00
_cell_formula_units_Z 4
_cell_length_a 11.0768(3)
_cell_length_b 33.8502(12)
_cell_length_c 12.4059(2)
_cell_measurement_reflns_used 17710
_cell_measurement_temperature 150(1)
_cell_measurement_theta_max 27.5
_cell_measurement_theta_min 2.6
_cell_volume 4649.6(2)
_computing_cell_refinement 'Denzo-SMN (Otwinowski & Minor, 1997)'
_computing_data_collection 'Collect (Nonius B.V., 1997-2002)'
_computing_data_reduction Denzo-SMN
_computing_molecular_graphics 'PLATON (Spek, 2009)'
_computing_publication_material 'SHELXTL V6.1'
_computing_structure_refinement 'SHELXTL V6.1 (Sheldrick, 2008)'
_computing_structure_solution 'SIR-92 (Altomare et al., 1994)'
_diffrn_ambient_temperature 150(1)
_diffrn_detector_area_resol_mean 9
_diffrn_measured_fraction_theta_full 0.990
_diffrn_measured_fraction_theta_max 0.990
_diffrn_measurement_device_type 'Nonius KappaCCD'
_diffrn_measurement_method '\f scans and \w scans with \k offsets'
_diffrn_radiation_monochromator graphite
_diffrn_radiation_source 'fine-focus sealed tube'
_diffrn_radiation_type MoK\a
_diffrn_radiation_wavelength 0.71073
_diffrn_reflns_av_R_equivalents 0.115
_diffrn_reflns_av_sigmaI/netI 0.152
_diffrn_reflns_limit_h_max 13
_diffrn_reflns_limit_h_min -13
_diffrn_reflns_limit_k_max 40
_diffrn_reflns_limit_k_min -40
_diffrn_reflns_limit_l_max 14
_diffrn_reflns_limit_l_min -14
_diffrn_reflns_number 29446
_diffrn_reflns_theta_full 25.00
_diffrn_reflns_theta_max 25.00
_diffrn_reflns_theta_min 2.57
_exptl_absorpt_coefficient_mu 0.497
_exptl_absorpt_correction_T_max 0.930
_exptl_absorpt_correction_T_min 0.731
_exptl_absorpt_correction_type multi-scan
_exptl_absorpt_process_details
;
multi-scan from symmetry-related measurements
Sortav (Blessing 1995)
;
_exptl_crystal_colour yellow
_exptl_crystal_density_diffrn 1.230
_exptl_crystal_density_method 'not measured'
_exptl_crystal_description block
_exptl_crystal_F_000 1776
_exptl_crystal_size_max 0.20
_exptl_crystal_size_mid 0.20
_exptl_crystal_size_min 0.15
_refine_diff_density_max 1.519
_refine_diff_density_min -0.810
_refine_diff_density_rms 0.128
_refine_ls_extinction_method none
_refine_ls_goodness_of_fit_ref 0.930
_refine_ls_hydrogen_treatment mixed
_refine_ls_matrix_type full
_refine_ls_number_parameters 471
_refine_ls_number_reflns 8097
_refine_ls_number_restraints 0
_refine_ls_restrained_S_all 0.930
_refine_ls_R_factor_all 0.1630
_refine_ls_R_factor_gt 0.0730
_refine_ls_shift/su_max 0.001
_refine_ls_shift/su_mean 0.000
_refine_ls_structure_factor_coef Fsqd
_refine_ls_weighting_details 'calc w=1/[\s^2^(Fo^2^)+(0.1203P)^2^] where P=(Fo^2^+2Fc^2^)/3'
_refine_ls_weighting_scheme calc
_refine_ls_wR_factor_gt 0.1776
_refine_ls_wR_factor_ref 0.2182
_reflns_number_gt 3903
_reflns_number_total 8097
_reflns_threshold_expression I>2\s(I)
_cod_data_source_file c1dt10626k.txt
_cod_data_source_block k10161
_cod_depositor_comments
;
The following automatic conversions were performed:

'_symmetry_cell_setting' value 'Monoclinic' changed to 'monoclinic'
according to /home/saulius/struct/CIF-dictionaries/cif_core.dic
dictionary named 'cif_core.dic' version 2.4.1 from 2010-06-29.

Automatic conversion script
Id: cif_fix_values 1715 2011-07-08 13:25:40Z adriana 
;
_cod_original_sg_symbol_H-M 'P 21/n'
_cod_database_code 7016717

loop_
_symmetry_equiv_pos_as_xyz
'x, y, z'
'-x+1/2, y+1/2, -z+1/2'
'-x, -y, -z'
'x-1/2, -y-1/2, z-1/2'

loop_
_atom_site_label
_atom_site_type_symbol
_atom_site_fract_x
_atom_site_fract_y
_atom_site_fract_z
_atom_site_U_iso_or_equiv
_atom_site_adp_type
_atom_site_occupancy
_atom_site_symmetry_multiplicity
_atom_site_calc_flag
_atom_site_refinement_flags
_atom_site_disorder_assembly
_atom_site_disorder_group
Ru1 Ru 0.24159(5) 0.115158(18) 0.44329(4) 0.0330(2) Uani 1 1 d . A .
H1RU H 0.351(6) 0.152(2) 0.461(5) 0.07(2) Uiso 1 1 d . . .
Cl1 Cl -0.12500(17) 0.04511(6) 0.33215(17) 0.0545(6) Uani 1 1 d . . .
P1 P 0.23101(16) 0.12750(6) 0.26151(14) 0.0327(5) Uani 1 1 d . . .
P2 P 0.13191(16) 0.16914(6) 0.49148(14) 0.0350(5) Uani 1 1 d . . .
N1 N 0.3625(5) 0.06781(19) 0.4137(4) 0.0346(15) Uani 1 1 d . . .
N2 N 0.1235(4) 0.06206(17) 0.4586(4) 0.0325(14) Uani 1 1 d . . .
H2B H 0.0519 0.0665 0.4195 0.039 Uiso 1 1 calc R A .
N3 N 0.2693(5) 0.0986(2) 0.6062(5) 0.0429(16) Uani 1 1 d . . .
C1 C 0.4815(6) 0.0732(3) 0.4004(5) 0.047(2) Uani 1 1 d . A .
H1A H 0.5146 0.0989 0.4093 0.056 Uiso 1 1 calc R . .
C2 C 0.5588(7) 0.0416(3) 0.3736(6) 0.057(2) Uani 1 1 d . . .
H2A H 0.6424 0.0459 0.3634 0.069 Uiso 1 1 calc R A .
C3 C 0.5098(8) 0.0052(3) 0.3628(6) 0.059(3) Uani 1 1 d . A .
H3A H 0.5598 -0.0166 0.3453 0.071 Uiso 1 1 calc R . .
C4 C 0.3889(7) -0.0008(3) 0.3771(6) 0.051(2) Uani 1 1 d . . .
H4A H 0.3545 -0.0264 0.3697 0.061 Uiso 1 1 calc R A .
C5 C 0.3185(6) 0.0312(2) 0.4022(5) 0.0358(18) Uani 1 1 d . A .
C6 C 0.1838(7) 0.0265(2) 0.4136(6) 0.048(2) Uani 1 1 d . A .
H6A H 0.1467 0.0206 0.3418 0.057 Uiso 1 1 calc R . .
H6B H 0.1687 0.0037 0.4611 0.057 Uiso 1 1 calc R . .
C7 C 0.0952(6) 0.0579(2) 0.5745(5) 0.048(2) Uani 1 1 d . A .
H7A H 0.0239 0.0743 0.5903 0.057 Uiso 1 1 calc R . .
H7B H 0.0746 0.0300 0.5897 0.057 Uiso 1 1 calc R . .
C8 C 0.1980(7) 0.0701(2) 0.6456(5) 0.0398(19) Uani 1 1 d . A .
C9 C 0.2154(8) 0.0542(3) 0.7478(6) 0.056(2) Uani 1 1 d . . .
H9A H 0.1652 0.0335 0.7723 0.067 Uiso 1 1 calc R A .
C10 C 0.3065(9) 0.0690(3) 0.8127(7) 0.065(3) Uani 1 1 d . A .
H10A H 0.3174 0.0595 0.8844 0.079 Uiso 1 1 calc R . .
C11 C 0.3830(8) 0.0978(3) 0.7741(6) 0.066(3) Uani 1 1 d . . .
H11A H 0.4486 0.1075 0.8174 0.080 Uiso 1 1 calc R A .
C12 C 0.3608(8) 0.1121(3) 0.6691(6) 0.059(2) Uani 1 1 d . A .
H12A H 0.4123 0.1319 0.6418 0.071 Uiso 1 1 calc R . .
C21 C 0.2172(10) 0.0829(3) 0.1693(9) 0.038(7) Uiso 0.60(2) 1 d PG A 1
C22 C 0.1093(8) 0.0718(3) 0.1180(11) 0.051(4) Uiso 0.60(2) 1 d PG A 1
H22A H 0.0393 0.0877 0.1247 0.061 Uiso 0.60(2) 1 calc PR A 1
C23 C 0.1038(8) 0.0373(4) 0.0570(12) 0.062(5) Uiso 0.60(2) 1 d PG A 1
H23A H 0.0300 0.0297 0.0219 0.075 Uiso 0.60(2) 1 calc PR A 1
C24 C 0.2062(10) 0.0140(3) 0.0472(9) 0.059(5) Uiso 0.60(2) 1 d PG A 1
H24A H 0.2025 -0.0095 0.0055 0.071 Uiso 0.60(2) 1 calc PR A 1
C25 C 0.3142(10) 0.0252(3) 0.0986(8) 0.046(5) Uiso 0.60(2) 1 d PG A 1
H25A H 0.3842 0.0092 0.0919 0.055 Uiso 0.60(2) 1 calc PR A 1
C26 C 0.3197(9) 0.0596(4) 0.1596(9) 0.031(4) Uiso 0.60(2) 1 d PG A 1
H26A H 0.3935 0.0672 0.1947 0.037 Uiso 0.60(2) 1 calc PR A 1
C21A C 0.2274(17) 0.0817(5) 0.1846(16) 0.037(9) Uiso 0.40(2) 1 d PG A 2
C22A C 0.1212(14) 0.0605(6) 0.1658(19) 0.072(8) Uiso 0.40(2) 1 d PG A 2
H22B H 0.0463 0.0712 0.1871 0.086 Uiso 0.40(2) 1 calc PR A 2
C23A C 0.1248(16) 0.0238(6) 0.116(2) 0.085(10) Uiso 0.40(2) 1 d PG A 2
H23B H 0.0523 0.0094 0.1029 0.102 Uiso 0.40(2) 1 calc PR A 2
C24A C 0.235(2) 0.0083(5) 0.0846(17) 0.081(9) Uiso 0.40(2) 1 d PG A 2
H24B H 0.2370 -0.0168 0.0504 0.097 Uiso 0.40(2) 1 calc PR A 2
C25A C 0.3407(14) 0.0294(7) 0.1034(18) 0.093(13) Uiso 0.40(2) 1 d PG A 2
H25B H 0.4156 0.0187 0.0820 0.111 Uiso 0.40(2) 1 calc PR A 2
C26A C 0.3371(14) 0.0661(7) 0.1534(19) 0.087(13) Uiso 0.40(2) 1 d PG A 2
H26B H 0.4096 0.0805 0.1662 0.104 Uiso 0.40(2) 1 calc PR A 2
C31 C 0.1035(6) 0.1568(2) 0.2044(5) 0.0354(18) Uani 1 1 d . A 2
C32 C -0.0127(7) 0.1437(3) 0.2219(6) 0.055(2) Uani 1 1 d . A 2
H32A H -0.0244 0.1205 0.2635 0.066 Uiso 1 1 calc R A 2
C33 C -0.1135(7) 0.1641(3) 0.1790(6) 0.060(2) Uani 1 1 d . A 2
H33A H -0.1929 0.1556 0.1945 0.072 Uiso 1 1 calc R A 2
C34 C -0.0967(7) 0.1959(2) 0.1157(6) 0.049(2) Uani 1 1 d . A 2
H34A H -0.1637 0.2081 0.0797 0.059 Uiso 1 1 calc R A 2
C35 C 0.0174(7) 0.2104(3) 0.1036(6) 0.050(2) Uani 1 1 d . A 2
H35A H 0.0285 0.2342 0.0643 0.060 Uiso 1 1 calc R A 2
C36 C 0.1152(6) 0.1912(2) 0.1472(5) 0.0383(18) Uani 1 1 d . A 2
H36A H 0.1935 0.2020 0.1378 0.046 Uiso 1 1 calc R A 2
C41 C 0.3600(6) 0.1519(2) 0.1968(5) 0.0376(19) Uani 1 1 d . A 2
C42 C 0.3630(6) 0.1542(3) 0.0840(5) 0.047(2) Uani 1 1 d . A 2
H42A H 0.3012 0.1421 0.0410 0.056 Uiso 1 1 calc R A 2
C43 C 0.4569(6) 0.1745(2) 0.0346(6) 0.050(2) Uani 1 1 d . A 2
H43A H 0.4568 0.1768 -0.0417 0.060 Uiso 1 1 calc R A 2
C44 C 0.5493(6) 0.1912(2) 0.0958(6) 0.045(2) Uani 1 1 d . A 2
H44A H 0.6131 0.2048 0.0624 0.054 Uiso 1 1 calc R A 2
C45 C 0.5475(7) 0.1877(2) 0.2063(6) 0.051(2) Uani 1 1 d . A 2
H45A H 0.6117 0.1986 0.2490 0.062 Uiso 1 1 calc R A 2
C46 C 0.4532(6) 0.1686(2) 0.2564(6) 0.044(2) Uani 1 1 d . A 2
H46A H 0.4534 0.1670 0.3328 0.053 Uiso 1 1 calc R A 2
C51 C -0.0348(6) 0.1710(2) 0.4962(5) 0.042(2) Uani 1 1 d . A 2
C52 C -0.0949(7) 0.2037(2) 0.5378(5) 0.046(2) Uani 1 1 d . A 2
H52A H -0.0501 0.2256 0.5652 0.055 Uiso 1 1 calc R A 2
C53 C -0.2208(7) 0.2040(3) 0.5392(6) 0.050(2) Uani 1 1 d . A 2
H53A H -0.2614 0.2264 0.5666 0.060 Uiso 1 1 calc R A 2
C54 C -0.2874(7) 0.1720(3) 0.5010(7) 0.059(2) Uani 1 1 d . A 2
H54A H -0.3731 0.1725 0.5010 0.071 Uiso 1 1 calc R A 2
C55 C -0.2273(8) 0.1400(3) 0.4635(7) 0.075(3) Uani 1 1 d . A 2
H55A H -0.2722 0.1177 0.4387 0.090 Uiso 1 1 calc R A 2
C56 C -0.1020(7) 0.1390(3) 0.4607(7) 0.056(2) Uani 1 1 d . A 2
H56A H -0.0625 0.1163 0.4342 0.067 Uiso 1 1 calc R A 2
C61 C 0.1655(8) 0.2160(2) 0.4198(5) 0.046(2) Uani 1 1 d . A 2
C62 C 0.0773(9) 0.2390(2) 0.3706(5) 0.054(2) Uani 1 1 d . A 2
H62A H -0.0052 0.2316 0.3741 0.065 Uiso 1 1 calc R A 2
C63 C 0.1089(10) 0.2730(3) 0.3164(6) 0.063(3) Uani 1 1 d . A 2
H63A H 0.0472 0.2887 0.2834 0.076 Uiso 1 1 calc R A 2
C64 C 0.2275(12) 0.2845(3) 0.3089(7) 0.077(3) Uani 1 1 d . A 2
H64A H 0.2470 0.3082 0.2720 0.092 Uiso 1 1 calc R A 2
C65 C 0.3180(10) 0.2615(3) 0.3556(6) 0.065(3) Uani 1 1 d . A 2
H65A H 0.4003 0.2692 0.3517 0.078 Uiso 1 1 calc R A 2
C66 C 0.2853(8) 0.2260(2) 0.4098(6) 0.052(2) Uani 1 1 d . A 2
H66A H 0.3465 0.2091 0.4392 0.063 Uiso 1 1 calc R A 2
C71 C 0.1622(6) 0.1832(2) 0.6359(5) 0.0367(18) Uani 1 1 d . A 2
C72 C 0.2426(7) 0.2119(2) 0.6682(5) 0.047(2) Uani 1 1 d . A 2
H72A H 0.2868 0.2255 0.6153 0.056 Uiso 1 1 calc R A 2
C73 C 0.2613(7) 0.2216(3) 0.7755(6) 0.051(2) Uani 1 1 d . A 2
H73A H 0.3162 0.2420 0.7959 0.061 Uiso 1 1 calc R A 2
C74 C 0.1992(8) 0.2013(3) 0.8524(6) 0.058(2) Uani 1 1 d . A 2
H74A H 0.2108 0.2080 0.9264 0.070 Uiso 1 1 calc R A 2
C75 C 0.1186(7) 0.1707(3) 0.8227(6) 0.050(2) Uani 1 1 d . A 2
H75A H 0.0774 0.1563 0.8761 0.060 Uiso 1 1 calc R A 2
C76 C 0.1005(6) 0.1620(2) 0.7161(5) 0.044(2) Uani 1 1 d . A 2
H76A H 0.0458 0.1416 0.6953 0.052 Uiso 1 1 calc R A 2

loop_
_atom_site_aniso_label
_atom_site_aniso_U_11
_atom_site_aniso_U_22
_atom_site_aniso_U_33
_atom_site_aniso_U_23
_atom_site_aniso_U_13
_atom_site_aniso_U_12
Ru1 0.0311(4) 0.0299(4) 0.0382(4) 0.0012(3) 0.0036(2) -0.0012(3)
Cl1 0.0351(11) 0.0363(13) 0.0919(15) 0.0053(12) -0.0002(10) -0.0055(10)
P1 0.0273(10) 0.0343(13) 0.0366(10) -0.0035(9) -0.0002(8) 0.0011(9)
P2 0.0392(11) 0.0288(12) 0.0373(10) -0.0019(9) 0.0054(8) 0.0007(9)
N1 0.026(3) 0.041(4) 0.037(3) -0.003(3) 0.008(2) -0.001(3)
N2 0.021(3) 0.025(4) 0.053(4) 0.004(3) 0.010(3) -0.005(3)
N3 0.031(4) 0.053(5) 0.044(3) -0.008(3) 0.001(3) -0.010(3)
C1 0.026(4) 0.066(7) 0.048(4) 0.010(4) -0.005(3) -0.005(4)
C2 0.034(5) 0.063(7) 0.075(6) 0.015(5) 0.009(4) 0.011(5)
C3 0.060(6) 0.057(7) 0.059(5) 0.008(5) 0.008(4) 0.034(5)
C4 0.053(5) 0.039(6) 0.061(5) 0.005(4) 0.005(4) 0.006(5)
C5 0.037(4) 0.028(5) 0.042(4) 0.000(4) 0.002(3) 0.000(4)
C6 0.052(5) 0.025(5) 0.066(5) -0.002(4) 0.009(4) 0.004(4)
C7 0.042(5) 0.045(6) 0.056(5) 0.018(4) 0.015(4) 0.001(4)
C8 0.052(5) 0.028(5) 0.039(4) 0.001(4) 0.011(4) 0.007(4)
C9 0.074(6) 0.049(6) 0.045(5) 0.010(4) 0.007(4) 0.000(5)
C10 0.099(8) 0.056(7) 0.042(5) 0.006(5) 0.005(5) 0.015(6)
C11 0.060(6) 0.097(9) 0.041(5) 0.010(5) -0.013(4) 0.006(6)
C12 0.082(7) 0.052(6) 0.045(5) 0.011(4) 0.004(4) -0.004(5)
C31 0.036(4) 0.031(5) 0.039(4) 0.002(4) 0.004(3) -0.001(4)
C32 0.043(5) 0.053(6) 0.068(5) 0.022(5) -0.002(4) 0.005(5)
C33 0.039(5) 0.053(7) 0.086(6) 0.017(5) -0.006(4) -0.011(5)
C34 0.044(5) 0.044(6) 0.060(5) 0.016(4) -0.011(4) 0.001(4)
C35 0.050(5) 0.044(6) 0.057(5) -0.009(4) 0.007(4) 0.013(5)
C36 0.035(4) 0.026(5) 0.053(4) -0.004(4) 0.004(4) -0.005(4)
C41 0.031(4) 0.035(5) 0.048(4) 0.008(4) 0.008(3) -0.004(4)
C42 0.034(4) 0.062(6) 0.045(5) 0.004(4) 0.005(3) -0.003(4)
C43 0.040(5) 0.053(6) 0.057(5) 0.016(4) 0.010(4) 0.005(4)
C44 0.026(4) 0.043(6) 0.067(5) 0.008(4) 0.010(4) -0.005(4)
C45 0.050(5) 0.051(6) 0.052(5) 0.013(4) -0.003(4) -0.015(5)
C46 0.038(5) 0.042(5) 0.052(5) 0.003(4) 0.001(4) -0.006(4)
C51 0.038(4) 0.045(6) 0.043(4) -0.005(4) 0.007(3) 0.005(4)
C52 0.066(6) 0.034(5) 0.038(4) 0.001(4) 0.004(4) 0.001(4)
C53 0.052(5) 0.037(6) 0.062(5) -0.006(4) 0.012(4) 0.016(4)
C54 0.039(5) 0.053(7) 0.086(6) -0.015(5) -0.005(4) 0.011(5)
C55 0.053(6) 0.051(7) 0.121(8) -0.022(6) -0.011(5) -0.001(5)
C56 0.038(5) 0.037(6) 0.091(6) -0.010(5) -0.012(4) 0.006(4)
C61 0.076(6) 0.028(5) 0.033(4) -0.002(4) 0.011(4) -0.009(5)
C62 0.097(7) 0.028(5) 0.037(4) 0.005(4) 0.015(4) 0.014(5)
C63 0.103(8) 0.032(6) 0.054(5) 0.006(4) 0.021(5) 0.018(6)
C64 0.151(11) 0.033(6) 0.049(5) -0.004(5) 0.019(6) -0.021(7)
C65 0.096(8) 0.051(7) 0.049(5) -0.013(5) 0.009(5) -0.028(6)
C66 0.079(6) 0.026(5) 0.052(5) -0.003(4) 0.005(4) -0.016(5)
C71 0.038(4) 0.026(5) 0.046(4) -0.007(4) -0.010(3) 0.002(4)
C72 0.052(5) 0.050(6) 0.037(4) -0.001(4) -0.001(4) -0.006(4)
C73 0.060(5) 0.043(6) 0.049(5) -0.001(4) -0.008(4) -0.020(5)
C74 0.072(6) 0.067(7) 0.035(4) -0.002(5) -0.009(4) 0.026(6)
C75 0.044(5) 0.067(7) 0.039(5) 0.013(4) 0.002(4) -0.003(5)
C76 0.051(5) 0.038(5) 0.042(4) 0.000(4) 0.007(4) -0.012(4)

loop_
_atom_type_symbol
_atom_type_description
_atom_type_scat_dispersion_real
_atom_type_scat_dispersion_imag
_atom_type_scat_source
C C 0.0033 0.0016 'International Tables Vol C Tables 4.2.6.8 and 6.1.1.4'
H H 0.0000 0.0000 'International Tables Vol C Tables 4.2.6.8 and 6.1.1.4'
Cl Cl 0.1484 0.1585 'International Tables Vol C Tables 4.2.6.8 and 6.1.1.4'
N N 0.0061 0.0033 'International Tables Vol C Tables 4.2.6.8 and 6.1.1.4'
P P 0.1023 0.0942 'International Tables Vol C Tables 4.2.6.8 and 6.1.1.4'
Ru Ru -1.2594 0.8363 'International Tables Vol C Tables 4.2.6.8 and 6.1.1.4'

loop_
_geom_angle_atom_site_label_1
_geom_angle_atom_site_label_2
_geom_angle_atom_site_label_3
_geom_angle
H1RU Ru1 N3 89(2)
H1RU Ru1 N1 97(2)
N3 Ru1 N1 83.7(2)
H1RU Ru1 N2 166(2)
N3 Ru1 N2 77.0(2)
N1 Ru1 N2 77.4(2)
H1RU Ru1 P2 77(2)
N3 Ru1 P2 91.44(18)
N1 Ru1 P2 172.06(16)
N2 Ru1 P2 107.71(14)
H1RU Ru1 P1 90(2)
N3 Ru1 P1 172.62(17)
N1 Ru1 P1 88.96(15)
N2 Ru1 P1 102.52(15)
P2 Ru1 P1 95.70(7)
C21A P1 C31 104.5(7)
C21A P1 C41 99.1(7)
C31 P1 C41 100.7(3)
C21A P1 C21 6.4(8)
C31 P1 C21 98.5(4)
C41 P1 C21 98.2(4)
C21A P1 Ru1 111.1(6)
C31 P1 Ru1 119.4(2)
C41 P1 Ru1 119.3(2)
C21 P1 Ru1 116.6(4)
C51 P2 C61 101.5(4)
C51 P2 C71 96.4(3)
C61 P2 C71 102.0(3)
C51 P2 Ru1 125.1(3)
C61 P2 Ru1 116.2(3)
C71 P2 Ru1 111.8(2)
C5 N1 C1 117.9(7)
C5 N1 Ru1 119.1(5)
C1 N1 Ru1 122.9(6)
C7 N2 C6 113.3(6)
C7 N2 Ru1 107.4(4)
C6 N2 Ru1 110.3(4)
C12 N3 C8 118.3(7)
C12 N3 Ru1 123.6(5)
C8 N3 Ru1 117.8(5)
N1 C1 C2 121.9(8)
C3 C2 C1 118.0(8)
C2 C3 C4 120.7(8)
C3 C4 C5 118.4(8)
N1 C5 C4 123.1(7)
N1 C5 C6 116.5(6)
C4 C5 C6 120.4(7)
N2 C6 C5 113.8(6)
C8 C7 N2 111.7(5)
N3 C8 C9 122.8(7)
N3 C8 C7 115.6(6)
C9 C8 C7 121.5(7)
C10 C9 C8 118.6(8)
C9 C10 C11 120.1(8)
C10 C11 C12 118.1(8)
N3 C12 C11 122.1(8)
C22 C21 C26 120.0
C22 C21 P1 123.0(6)
C26 C21 P1 116.9(6)
C23 C22 C21 120.0
C22 C23 C24 120.0
C23 C24 C25 120.0
C26 C25 C24 120.0
C25 C26 C21 120.0
C22A C21A C26A 120.0
C22A C21A P1 122.1(11)
C26A C21A P1 117.6(11)
C23A C22A C21A 120.0
C22A C23A C24A 120.0
C25A C24A C23A 120.0
C26A C25A C24A 120.0
C25A C26A C21A 120.0
C36 C31 C32 117.1(7)
C36 C31 P1 124.8(5)
C32 C31 P1 118.1(6)
C31 C32 C33 121.1(8)
C34 C33 C32 119.4(8)
C33 C34 C35 119.7(8)
C36 C35 C34 120.7(8)
C35 C36 C31 121.6(7)
C46 C41 C42 118.3(6)
C46 C41 P1 121.8(5)
C42 C41 P1 119.9(5)
C43 C42 C41 120.2(7)
C44 C43 C42 120.5(7)
C45 C44 C43 118.9(7)
C44 C45 C46 121.2(7)
C41 C46 C45 120.9(7)
C56 C51 C52 118.7(7)
C56 C51 P2 119.6(6)
C52 C51 P2 121.6(6)
C53 C52 C51 119.8(8)
C54 C53 C52 120.8(7)
C55 C54 C53 118.6(8)
C54 C55 C56 121.6(9)
C51 C56 C55 120.3(8)
C62 C61 C66 119.5(8)
C62 C61 P2 123.0(7)
C66 C61 P2 117.3(7)
C61 C62 C63 120.0(9)
C64 C63 C62 121.7(9)
C63 C64 C65 119.6(9)
C64 C65 C66 118.7(9)
C61 C66 C65 120.4(9)
C72 C71 C76 118.4(6)
C72 C71 P2 123.8(6)
C76 C71 P2 117.8(6)
C71 C72 C73 121.9(7)
C74 C73 C72 119.1(8)
C73 C74 C75 120.7(7)
C76 C75 C74 119.1(7)
C75 C76 C71 120.8(7)

loop_
_geom_bond_atom_site_label_1
_geom_bond_atom_site_label_2
_geom_bond_distance
Ru1 H1RU 1.74(7)
Ru1 N3 2.111(6)
Ru1 N1 2.128(6)
Ru1 N2 2.234(5)
Ru1 P2 2.284(2)
Ru1 P1 2.2931(18)
P1 C21A 1.821(15)
P1 C31 1.849(7)
P1 C41 1.853(6)
P1 C21 1.898(8)
P2 C51 1.851(7)
P2 C61 1.860(8)
P2 C71 1.874(7)
N1 C5 1.337(9)
N1 C1 1.345(8)
N2 C7 1.487(8)
N2 C6 1.492(8)
N3 C12 1.341(9)
N3 C8 1.348(9)
C1 C2 1.415(11)
C2 C3 1.353(12)
C3 C4 1.371(10)
C4 C5 1.376(10)
C5 C6 1.511(9)
C7 C8 1.478(10)
C8 C9 1.386(10)
C9 C10 1.367(11)
C10 C11 1.386(12)
C11 C12 1.404(10)
C21 C22 1.3900
C21 C26 1.3900
C22 C23 1.3900
C23 C24 1.3900
C24 C25 1.3900
C25 C26 1.3900
C21A C22A 1.3900
C21A C26A 1.3900
C22A C23A 1.3900
C23A C24A 1.3900
C24A C25A 1.3900
C25A C26A 1.3900
C31 C36 1.374(9)
C31 C32 1.385(9)
C32 C33 1.404(10)
C33 C34 1.349(10)
C34 C35 1.369(10)
C35 C36 1.362(9)
C41 C46 1.373(9)
C41 C42 1.403(9)
C42 C43 1.402(9)
C43 C44 1.377(10)
C44 C45 1.375(9)
C45 C46 1.391(9)
C51 C56 1.378(10)
C51 C52 1.398(10)
C52 C53 1.396(9)
C53 C54 1.385(11)
C54 C55 1.362(11)
C55 C56 1.390(10)
C61 C62 1.379(10)
C61 C66 1.379(10)
C62 C63 1.381(11)
C63 C64 1.376(12)
C64 C65 1.383(12)
C65 C66 1.432(11)
C71 C72 1.371(9)
C71 C76 1.417(9)
C72 C73 1.380(9)
C73 C74 1.376(10)
C74 C75 1.409(11)
C75 C76 1.364(9)

loop_
_geom_hbond_atom_site_label_D
_geom_hbond_atom_site_label_H
_geom_hbond_atom_site_label_A
_geom_hbond_distance_DH
_geom_hbond_distance_HA
_geom_hbond_distance_DA
_geom_hbond_angle_DHA
N2 H2B Cl1 0.93 2.33 3.180(6) 152.5
